data_1529619
loop_
_publ_author_name
'Belokoneva, E.L.'
'Belov, N.V.'

_publ_section_title
;
 The crystal structure of the synthetic Ga, Ge-Gelenite Ca2 Ga2 Ge O7 =
 Ca2 Ga (Ga Ge) O7 and its comparison with the structure Ca3 Ga2 Ge4 O14 =
 Ca3 Ge ((Ga2 Ge) Ge2 O14)
;
_journal_name_full 'Doklady Akademii Nauk SSSR'
_journal_page_first 1363
_journal_page_last 1366
_journal_volume 260
_journal_year 1981
_chemical_formula_sum 'Ca2 Ga2 Ge O7'
_chemical_name_systematic 'Ca2 Ga (Ga Ge) O7'
_space_group_IT_number 113
_symmetry_space_group_name_Hall 'P -4 2ab'
_symmetry_space_group_name_H-M 'P -4 21 m'
_cell_angle_alpha 90
_cell_angle_beta 90
_cell_angle_gamma 90
_cell_formula_units_Z 2
_cell_length_a 7.896
_cell_length_b 7.896
_cell_length_c 5.207
_cell_volume 324.640
_citation_journal_id_ASTM DANKAS
_cod_data_source_file Belokoneva_DANKAS_1981_1587.cif
_cod_data_source_block Ca2Ga2Ge1O7
_cod_original_cell_volume 324.6399
_cod_original_formula_sum 'Ca2 Ga2 Ge1 O7'
_cod_database_code 1529619

loop_
_symmetry_equiv_pos_as_xyz
x,y,z
y,-x,-z
-x,-y,z
-y,x,-z
x+1/2,-y+1/2,-z
-y+1/2,-x+1/2,z
-x+1/2,y+1/2,-z
y+1/2,x+1/2,z

loop_
_atom_site_label
_atom_site_type_symbol
_atom_site_fract_x
_atom_site_fract_y
_atom_site_fract_z
_atom_site_occupancy
_atom_site_U_iso_or_equiv
Ga1 Ga+3 0 0 0 1 0.0
Ca1 Ca+2 0.1615 0.6615 0.4886 1 0.0
Ga2 Ga+3 0.3559 0.8559 0.0384 0.5 0.0
O2 O-2 0.361 0.861 0.692 1 0.0
Ge1 Ge+4 0.3559 0.8559 0.0384 0.5 0.0
O3 O-2 0 0.5 0.806 1 0.0
O1 O-2 0.089 0.165 0.787 1 0.0
